data_4318631
loop_
_publ_author_name
'Eugen Stulz'
'Michael Maue'
'Neil Feeder'
'Simon J. Teat'
'Yiu-Fai Ng'
'Andrew D. Bond'
'Scott L. Darling'
'Jeremy K. M. Sanders'

_publ_section_title
;
 Phosphine and Phosphonite Complexes of a Ruthenium(II) Porphyrin. 1.
 Synthesis, Structure, and Solution State Studies
;
_journal_name_full 'Inorganic Chemistry'
_journal_page_first 5255
_journal_page_last 5268
_journal_paper_doi 10.1021/ic025727y
_journal_volume 41
_journal_year 2002
_chemical_formula_sum 'C84 H106 N4 O4 P2 Ru'
_chemical_formula_weight 1398.74
_space_group_IT_number 2
_symmetry_cell_setting triclinic
_symmetry_space_group_name_Hall '-P 1'
_symmetry_space_group_name_H-M 'P -1'
_atom_sites_solution_hydrogens geom
_atom_sites_solution_primary direct
_atom_sites_solution_secondary difmap
_audit_creation_method SHELXL-97
_cell_angle_alpha 87.309(2)
_cell_angle_beta 77.381(2)
_cell_angle_gamma 84.103(2)
_cell_formula_units_Z 1
_cell_length_a 9.8043(2)
_cell_length_b 10.7826(3)
_cell_length_c 18.6293(6)
_cell_measurement_reflns_used 12351
_cell_measurement_temperature 180(2)
_cell_measurement_theta_max 27.48
_cell_measurement_theta_min 1.02
_cell_volume 1911.06(9)
_computing_cell_refinement 'HKL Scalepack (Otwinowski & Minor 1997)'
_computing_data_collection 'Collect (Nonius B.V. 1998)'
_computing_data_reduction
;

HKL Denzo and Scalepack (Otwinowski & Minor 1997)

;
_computing_publication_material 'SHELXL-97 (Sheldrick 1997)'
_computing_structure_refinement 'SHELXL-97 (Sheldrick 1997)'
_computing_structure_solution 'SIR-92 (Altomare et al. 1994)'
_diffrn_ambient_temperature 180(2)
_diffrn_measured_fraction_theta_full 0.986
_diffrn_measured_fraction_theta_max 0.986
_diffrn_measurement_device_type 'Nonius Kappa CCD'
_diffrn_measurement_method 'Thin slice \w and \f scans'
_diffrn_radiation_monochromator graphite
_diffrn_radiation_source 'fine-focus sealed tube'
_diffrn_radiation_type MoK\a
_diffrn_radiation_wavelength 0.7107
_diffrn_reflns_av_R_equivalents 0.0605
_diffrn_reflns_av_sigmaI/netI 0.0612
_diffrn_reflns_limit_h_max 12
_diffrn_reflns_limit_h_min 0
_diffrn_reflns_limit_k_max 13
_diffrn_reflns_limit_k_min -13
_diffrn_reflns_limit_l_max 23
_diffrn_reflns_limit_l_min -23
_diffrn_reflns_number 21731
_diffrn_reflns_theta_full 27.49
_diffrn_reflns_theta_max 27.49
_diffrn_reflns_theta_min 3.58
_diffrn_standards_number 0
_exptl_absorpt_coefficient_mu 0.298
_exptl_absorpt_correction_T_max 0.948
_exptl_absorpt_correction_T_min 0.808
_exptl_absorpt_correction_type multi-scan
_exptl_absorpt_process_details 'Sortav Blessing (1995)'
_exptl_crystal_colour black
_exptl_crystal_density_diffrn 1.215
_exptl_crystal_density_method 'not measured'
_exptl_crystal_description block
_exptl_crystal_F_000 744
_exptl_crystal_size_max 0.30
_exptl_crystal_size_mid 0.23
_exptl_crystal_size_min 0.18
_refine_diff_density_max 1.647
_refine_diff_density_min -1.187
_refine_diff_density_rms 0.155
_refine_ls_extinction_method none
_refine_ls_goodness_of_fit_ref 1.045
_refine_ls_hydrogen_treatment mixed
_refine_ls_matrix_type full
_refine_ls_number_parameters 450
_refine_ls_number_reflns 8637
_refine_ls_number_restraints 12
_refine_ls_restrained_S_all 1.044
_refine_ls_R_factor_all 0.0703
_refine_ls_R_factor_gt 0.0536
_refine_ls_shift/su_max 0.019
_refine_ls_shift/su_mean 0.001
_refine_ls_structure_factor_coef Fsqd
_refine_ls_weighting_details 'calc w=1/[\s^2^(Fo^2^)+(0.0728P)^2^+1.7947P] where P=(Fo^2^+2Fc^2^)/3'
_refine_ls_weighting_scheme calc
_refine_ls_wR_factor_gt 0.1347
_refine_ls_wR_factor_ref 0.1485
_reflns_number_gt 7160
_reflns_number_total 8637
_reflns_threshold_expression >2sigma(I)
_cod_data_source_file ic025727y_4.cif
_cod_data_source_block js0020
_cod_database_code 4318631

loop_
_symmetry_equiv_pos_as_xyz
'x, y, z'
'-x, -y, -z'

loop_
_atom_site_label
_atom_site_type_symbol
_atom_site_fract_x
_atom_site_fract_y
_atom_site_fract_z
_atom_site_U_iso_or_equiv
_atom_site_adp_type
_atom_site_occupancy
_atom_site_symmetry_multiplicity
_atom_site_calc_flag
_atom_site_refinement_flags
_atom_site_disorder_assembly
_atom_site_disorder_group
Ru1 Ru 1.0000 0.0000 1.0000 0.02617(11) Uani 1 2 d S . .
P1 P 0.77446(8) 0.08009(7) 1.05351(4) 0.03609(19) Uani 1 1 d . . .
O1 O 0.6627(2) -0.0192(2) 1.05978(14) 0.0535(6) Uani 1 1 d . . .
O2 O 0.6985(3) 0.2124(3) 1.02750(17) 0.0713(8) Uani 1 1 d . . .
N1 N 0.9336(2) -0.0712(2) 0.91364(12) 0.0266(5) Uani 1 1 d . . .
N2 N 0.9594(2) -0.1578(2) 1.06542(12) 0.0283(5) Uani 1 1 d . . .
C1 C 0.8801(3) -0.2725(3) 0.97419(15) 0.0310(6) Uani 1 1 d . . .
H1 H 0.8490 -0.3504 0.9664 0.037 Uiso 1 1 calc R . .
C2 C 0.8895(3) -0.1881(3) 0.91535(15) 0.0284(6) Uani 1 1 d . . .
C3 C 0.8547(3) -0.2109(3) 0.84600(15) 0.0296(6) Uani 1 1 d . . .
C4 C 0.8776(3) -0.1074(3) 0.80232(15) 0.0304(6) Uani 1 1 d . . .
C5 C 0.9309(3) -0.0189(2) 0.84493(15) 0.0273(5) Uani 1 1 d . . .
C6 C 0.9791(3) 0.0975(3) 0.82039(14) 0.0272(5) Uani 1 1 d . . .
C7 C 1.0313(3) 0.1799(3) 0.86206(15) 0.0295(6) Uani 1 1 d . . .
C8 C 1.0811(3) 0.3022(3) 0.83833(16) 0.0327(6) Uani 1 1 d . . .
C9 C 1.1131(3) 0.3517(3) 0.89778(16) 0.0319(6) Uani 1 1 d . . .
C10 C 0.9095(3) -0.2599(3) 1.04298(15) 0.0291(6) Uani 1 1 d . . .
C11 C 0.8499(4) -0.0940(3) 0.72579(16) 0.0404(7) Uani 1 1 d . . .
H11A H 0.7938 -0.0147 0.7208 0.061 Uiso 1 1 calc R . .
H11B H 0.7986 -0.1631 0.7170 0.061 Uiso 1 1 calc R . .
H11C H 0.9394 -0.0955 0.6898 0.061 Uiso 1 1 calc R . .
C12 C 1.1013(4) 0.3679(3) 0.76410(18) 0.0484(8) Uani 1 1 d . . .
H12A H 1.1608 0.3130 0.7270 0.073 Uiso 1 1 calc R . .
H12B H 1.1465 0.4444 0.7658 0.073 Uiso 1 1 calc R . .
H12C H 1.0098 0.3891 0.7512 0.073 Uiso 1 1 calc R . .
C13 C 0.8015(3) -0.3296(3) 0.82842(16) 0.0336(6) Uani 1 1 d . . .
H13A H 0.8448 -0.4005 0.8540 0.040 Uiso 1 1 calc R . .
H13B H 0.8313 -0.3431 0.7748 0.040 Uiso 1 1 calc R . .
C14 C 0.6425(3) -0.3280(3) 0.8510(2) 0.0502(9) Uani 1 1 d . . .
H14A H 0.6142 -0.4085 0.8403 0.075 Uiso 1 1 calc R . .
H14B H 0.5988 -0.2615 0.8234 0.075 Uiso 1 1 calc R . .
H14C H 0.6120 -0.3130 0.9038 0.075 Uiso 1 1 calc R . .
C15 C 1.1683(3) 0.4755(3) 0.90207(17) 0.0364(6) Uani 1 1 d . . .
H15A H 1.1362 0.5055 0.9530 0.044 Uiso 1 1 calc R . .
H15B H 1.1276 0.5365 0.8692 0.044 Uiso 1 1 calc R . .
C16 C 1.3263(4) 0.4718(4) 0.8809(3) 0.0649(11) Uani 1 1 d . . .
H16A H 1.3547 0.5555 0.8842 0.097 Uiso 1 1 calc R . .
H16B H 1.3591 0.4430 0.8304 0.097 Uiso 1 1 calc R . .
H16C H 1.3676 0.4144 0.9144 0.097 Uiso 1 1 calc R . .
C17 C 0.9748(3) 0.1388(2) 0.74270(14) 0.0276(5) Uani 1 1 d . . .
C18 C 1.0837(3) 0.1015(3) 0.68517(15) 0.0303(6) Uani 1 1 d . . .
H18 H 1.1603 0.0469 0.6949 0.036 Uiso 1 1 calc R . .
C19 C 1.0838(3) 0.1423(3) 0.61310(15) 0.0317(6) Uani 1 1 d . . .
C20 C 0.9701(3) 0.2222(3) 0.60109(16) 0.0353(6) Uani 1 1 d . . .
H20 H 0.9682 0.2502 0.5522 0.042 Uiso 1 1 calc R . .
C21 C 0.8587(3) 0.2630(3) 0.65784(16) 0.0325(6) Uani 1 1 d . A .
C22 C 0.8624(3) 0.2188(3) 0.72872(16) 0.0316(6) Uani 1 1 d . . .
H22 H 0.7869 0.2436 0.7683 0.038 Uiso 1 1 calc R . .
C23 C 1.2081(3) 0.1021(3) 0.55055(17) 0.0424(7) Uani 1 1 d . . .
C24 C 1.2241(5) -0.0410(4) 0.5466(3) 0.0720(12) Uani 1 1 d . . .
H24A H 1.3039 -0.0673 0.5069 0.108 Uiso 1 1 calc R . .
H24B H 1.1382 -0.0694 0.5370 0.108 Uiso 1 1 calc R . .
H24C H 1.2405 -0.0775 0.5936 0.108 Uiso 1 1 calc R . .
C25 C 1.1899(4) 0.1523(5) 0.4752(2) 0.0722(13) Uani 1 1 d . . .
H25A H 1.2716 0.1221 0.4377 0.108 Uiso 1 1 calc R . .
H25B H 1.1813 0.2437 0.4748 0.108 Uiso 1 1 calc R . .
H25C H 1.1049 0.1235 0.4646 0.108 Uiso 1 1 calc R . .
C26 C 1.3404(4) 0.1464(6) 0.5666(2) 0.0791(14) Uani 1 1 d . . .
H26A H 1.4201 0.1241 0.5260 0.119 Uiso 1 1 calc R . .
H26B H 1.3585 0.1065 0.6124 0.119 Uiso 1 1 calc R . .
H26C H 1.3279 0.2371 0.5717 0.119 Uiso 1 1 calc R . .
C27 C 0.7386(3) 0.3552(3) 0.64178(18) 0.0430(7) Uani 1 1 d D . .
C28 C 0.6498(6) 0.2904(6) 0.6017(4) 0.075(2) Uani 0.70 1 d PD A 1
H28A H 0.6118 0.2199 0.6320 0.112 Uiso 0.70 1 calc PR A 1
H28B H 0.7073 0.2600 0.5549 0.112 Uiso 0.70 1 calc PR A 1
H28C H 0.5722 0.3492 0.5922 0.112 Uiso 0.70 1 calc PR A 1
C29 C 0.6432(7) 0.4086(6) 0.7119(3) 0.0688(19) Uani 0.70 1 d PD A 1
H29A H 0.6990 0.4508 0.7393 0.103 Uiso 0.70 1 calc PR A 1
H29B H 0.5998 0.3408 0.7426 0.103 Uiso 0.70 1 calc PR A 1
H29C H 0.5698 0.4685 0.6989 0.103 Uiso 0.70 1 calc PR A 1
C30 C 0.7981(7) 0.4641(6) 0.5940(5) 0.098(3) Uani 0.70 1 d PD A 1
H30A H 0.8558 0.5071 0.6199 0.147 Uiso 0.70 1 calc PR A 1
H30B H 0.7207 0.5226 0.5839 0.147 Uiso 0.70 1 calc PR A 1
H30C H 0.8559 0.4327 0.5475 0.147 Uiso 0.70 1 calc PR A 1
C31 C 0.725(2) 0.4649(17) 0.6893(11) 0.109(4) Uiso 0.30 1 d PD A 2
H31A H 0.7112 0.4369 0.7409 0.164 Uiso 0.30 1 calc PR A 2
H31B H 0.6440 0.5220 0.6824 0.164 Uiso 0.30 1 calc PR A 2
H31C H 0.8104 0.5082 0.6758 0.164 Uiso 0.30 1 calc PR A 2
C32 C 0.756(2) 0.395(2) 0.5616(8) 0.109(4) Uiso 0.30 1 d PD A 2
H32A H 0.7717 0.3203 0.5314 0.164 Uiso 0.30 1 calc PR A 2
H32B H 0.8360 0.4443 0.5472 0.164 Uiso 0.30 1 calc PR A 2
H32C H 0.6703 0.4446 0.5543 0.164 Uiso 0.30 1 calc PR A 2
C33 C 0.6048(19) 0.2881(19) 0.6615(12) 0.109(4) Uiso 0.30 1 d PD A 2
H33A H 0.6139 0.2170 0.6293 0.164 Uiso 0.30 1 calc PR A 2
H33B H 0.5243 0.3459 0.6549 0.164 Uiso 0.30 1 calc PR A 2
H33C H 0.5903 0.2583 0.7129 0.164 Uiso 0.30 1 calc PR A 2
C55 C 0.6529(7) 0.3709(4) 1.4016(2) 0.0810(16) Uani 1 1 d . . .
H55 H 0.6345 0.4161 1.4458 0.097 Uiso 1 1 calc R . .
C56 C 0.7827(6) 0.3690(4) 1.3554(2) 0.0750(13) Uani 1 1 d . . .
H56 H 0.8543 0.4117 1.3677 0.090 Uiso 1 1 calc R . .
C57 C 0.8087(5) 0.3037(3) 1.2903(2) 0.0571(10) Uani 1 1 d . . .
H57 H 0.8988 0.3012 1.2583 0.069 Uiso 1 1 calc R . .
C58 C 0.7052(4) 0.2428(3) 1.27188(19) 0.0455(8) Uani 1 1 d . . .
C59 C 0.5737(4) 0.2440(4) 1.3202(2) 0.0645(11) Uani 1 1 d . . .
H59 H 0.5019 0.2008 1.3086 0.077 Uiso 1 1 calc R . .
C60 C 0.5491(6) 0.3083(5) 1.3849(2) 0.0781(15) Uani 1 1 d . . .
H60 H 0.4603 0.3092 1.4180 0.094 Uiso 1 1 calc R . .
C69 C 0.7295(3) 0.1810(3) 1.2034(2) 0.0439(7) Uani 1 1 d . . .
C70 C 0.7471(3) 0.1333(3) 1.1447(2) 0.0432(7) Uani 1 1 d . . .
C83 C 0.5214(4) -0.0035(4) 1.1050(3) 0.0682(12) Uani 1 1 d . . .
H83A H 0.4522 -0.0158 1.0750 0.082 Uiso 1 1 calc R . .
H83B H 0.5015 0.0819 1.1243 0.082 Uiso 1 1 calc R . .
C84 C 0.5096(5) -0.0960(5) 1.1667(3) 0.0869(15) Uani 1 1 d . . .
H84A H 0.4144 -0.0863 1.1972 0.130 Uiso 1 1 calc R . .
H84B H 0.5774 -0.0826 1.1965 0.130 Uiso 1 1 calc R . .
H84C H 0.5293 -0.1803 1.1472 0.130 Uiso 1 1 calc R . .
C85 C 0.6756(5) 0.2301(4) 0.9574(2) 0.0680(11) Uani 1 1 d . . .
H85A H 0.5795 0.2103 0.9567 0.082 Uiso 1 1 calc R . .
H85B H 0.7431 0.1732 0.9236 0.082 Uiso 1 1 calc R . .
C86 C 0.6926(5) 0.3608(4) 0.9323(3) 0.0718(12) Uani 1 1 d . . .
H86A H 0.6752 0.3726 0.8825 0.108 Uiso 1 1 calc R . .
H86B H 0.7884 0.3796 0.9320 0.108 Uiso 1 1 calc R . .
H86C H 0.6255 0.4168 0.9657 0.108 Uiso 1 1 calc R . .

loop_
_atom_site_aniso_label
_atom_site_aniso_U_11
_atom_site_aniso_U_22
_atom_site_aniso_U_33
_atom_site_aniso_U_23
_atom_site_aniso_U_13
_atom_site_aniso_U_12
Ru1 0.03361(18) 0.02796(18) 0.02002(17) 0.00236(11) -0.00773(12) -0.01441(12)
P1 0.0348(4) 0.0392(4) 0.0364(4) 0.0082(3) -0.0107(3) -0.0114(3)
O1 0.0410(12) 0.0630(16) 0.0577(16) -0.0066(12) -0.0038(11) -0.0235(11)
O2 0.0536(15) 0.088(2) 0.0679(19) 0.0297(16) -0.0150(14) 0.0038(14)
N1 0.0333(11) 0.0288(12) 0.0205(11) 0.0020(9) -0.0073(9) -0.0132(9)
N2 0.0360(12) 0.0286(12) 0.0230(11) 0.0020(9) -0.0080(9) -0.0133(9)
C1 0.0386(15) 0.0303(14) 0.0276(14) 0.0000(11) -0.0088(11) -0.0168(11)
C2 0.0340(14) 0.0302(14) 0.0235(13) -0.0013(11) -0.0070(11) -0.0123(11)
C3 0.0334(14) 0.0322(14) 0.0255(14) -0.0029(11) -0.0069(11) -0.0121(11)
C4 0.0346(14) 0.0350(15) 0.0241(14) -0.0022(11) -0.0089(11) -0.0084(11)
C5 0.0306(13) 0.0294(14) 0.0234(13) -0.0006(10) -0.0069(10) -0.0078(10)
C6 0.0316(13) 0.0301(14) 0.0212(13) 0.0021(10) -0.0073(10) -0.0062(10)
C7 0.0339(14) 0.0305(14) 0.0250(14) 0.0027(11) -0.0056(11) -0.0100(11)
C8 0.0407(15) 0.0309(15) 0.0287(15) 0.0043(11) -0.0105(12) -0.0100(12)
C9 0.0343(14) 0.0314(15) 0.0316(15) 0.0049(11) -0.0078(11) -0.0113(11)
C10 0.0348(14) 0.0293(14) 0.0257(14) 0.0025(11) -0.0081(11) -0.0135(11)
C11 0.0596(19) 0.0408(17) 0.0283(16) 0.0019(13) -0.0197(14) -0.0184(14)
C12 0.078(2) 0.0388(18) 0.0353(18) 0.0125(14) -0.0198(16) -0.0289(16)
C13 0.0433(16) 0.0320(15) 0.0286(15) -0.0037(11) -0.0113(12) -0.0092(12)
C14 0.0449(18) 0.0377(18) 0.072(3) -0.0081(16) -0.0163(17) -0.0124(14)
C15 0.0463(16) 0.0303(15) 0.0359(16) 0.0058(12) -0.0116(13) -0.0158(12)
C16 0.049(2) 0.056(2) 0.089(3) -0.004(2) -0.003(2) -0.0249(18)
C17 0.0352(14) 0.0275(13) 0.0224(13) 0.0020(10) -0.0091(11) -0.0082(10)
C18 0.0304(13) 0.0327(14) 0.0284(14) 0.0029(11) -0.0080(11) -0.0037(11)
C19 0.0358(14) 0.0334(15) 0.0254(14) 0.0007(11) -0.0052(11) -0.0049(11)
C20 0.0468(16) 0.0373(16) 0.0240(14) 0.0033(12) -0.0124(12) -0.0052(12)
C21 0.0382(15) 0.0322(15) 0.0285(15) -0.0023(11) -0.0109(12) -0.0014(11)
C22 0.0356(14) 0.0324(15) 0.0264(14) -0.0022(11) -0.0059(11) -0.0024(11)
C23 0.0389(16) 0.054(2) 0.0306(16) 0.0038(14) -0.0011(13) -0.0021(14)
C24 0.074(3) 0.069(3) 0.059(3) -0.012(2) 0.012(2) 0.009(2)
C25 0.060(2) 0.117(4) 0.0294(19) 0.007(2) 0.0044(17) 0.005(2)
C26 0.043(2) 0.138(5) 0.054(3) -0.007(3) 0.0030(18) -0.023(2)
C27 0.0511(18) 0.0428(18) 0.0345(17) -0.0012(14) -0.0145(14) 0.0099(14)
C28 0.057(3) 0.082(4) 0.095(5) -0.022(4) -0.050(4) 0.025(3)
C29 0.074(4) 0.081(4) 0.043(3) -0.011(3) -0.017(3) 0.049(3)
C30 0.060(4) 0.069(4) 0.145(7) 0.072(5) -0.005(4) 0.017(3)
C55 0.136(5) 0.053(3) 0.038(2) -0.0011(19) -0.004(3) 0.028(3)
C56 0.128(4) 0.049(2) 0.049(2) -0.0024(19) -0.017(3) -0.018(2)
C57 0.079(3) 0.042(2) 0.046(2) -0.0007(16) -0.0016(18) -0.0117(18)
C58 0.0545(19) 0.0343(17) 0.0414(19) 0.0027(14) -0.0032(15) 0.0082(14)
C59 0.053(2) 0.074(3) 0.057(2) 0.006(2) -0.0028(18) 0.0180(19)
C60 0.085(3) 0.081(3) 0.048(2) 0.004(2) 0.009(2) 0.037(3)
C69 0.0426(17) 0.0367(17) 0.048(2) 0.0010(15) -0.0045(14) 0.0019(13)
C70 0.0384(16) 0.0372(17) 0.051(2) -0.0016(15) -0.0039(14) -0.0019(13)
C83 0.042(2) 0.067(3) 0.092(3) -0.003(2) -0.003(2) -0.0149(18)
C84 0.073(3) 0.095(4) 0.083(4) -0.001(3) 0.016(2) -0.037(3)
C85 0.071(3) 0.074(3) 0.059(3) -0.004(2) -0.013(2) -0.009(2)
C86 0.106(4) 0.048(2) 0.065(3) 0.006(2) -0.035(3) 0.005(2)

loop_
_atom_type_symbol
_atom_type_description
_atom_type_scat_dispersion_real
_atom_type_scat_dispersion_imag
_atom_type_scat_source
C C 0.0033 0.0016 'International Tables Vol C Tables 4.2.6.8 and 6.1.1.4'
H H 0.0000 0.0000 'International Tables Vol C Tables 4.2.6.8 and 6.1.1.4'
N N 0.0061 0.0033 'International Tables Vol C Tables 4.2.6.8 and 6.1.1.4'
O O 0.0106 0.0060 'International Tables Vol C Tables 4.2.6.8 and 6.1.1.4'
P P 0.1023 0.0942 'International Tables Vol C Tables 4.2.6.8 and 6.1.1.4'
Ru Ru -1.2594 0.8363 'International Tables Vol C Tables 4.2.6.8 and 6.1.1.4'

loop_
_geom_angle_atom_site_label_1
_geom_angle_atom_site_label_2
_geom_angle_atom_site_label_3
_geom_angle
_geom_angle_site_symmetry_1
_geom_angle_site_symmetry_3
_geom_angle_publ_flag
N2 Ru1 N2 180.000(1) . 2_757 ?
N2 Ru1 N1 92.68(9) . . ?
N2 Ru1 N1 87.32(8) 2_757 . ?
N2 Ru1 N1 87.32(8) . 2_757 ?
N2 Ru1 N1 92.68(9) 2_757 2_757 ?
N1 Ru1 N1 180.000(1) . 2_757 ?
N2 Ru1 P1 93.26(7) . 2_757 ?
N2 Ru1 P1 86.74(7) 2_757 2_757 ?
N1 Ru1 P1 87.89(6) . 2_757 ?
N1 Ru1 P1 92.11(6) 2_757 2_757 ?
N2 Ru1 P1 86.74(7) . . ?
N2 Ru1 P1 93.26(7) 2_757 . ?
N1 Ru1 P1 92.11(6) . . ?
N1 Ru1 P1 87.89(6) 2_757 . ?
P1 Ru1 P1 180.0 2_757 . ?
O1 P1 O2 105.94(15) . . ?
O1 P1 C70 103.35(15) . . ?
O2 P1 C70 90.68(16) . . ?
O1 P1 Ru1 112.69(10) . . ?
O2 P1 Ru1 123.97(11) . . ?
C70 P1 Ru1 116.71(11) . . ?
C83 O1 P1 123.9(3) . . ?
C85 O2 P1 121.2(3) . . ?
C2 N1 C5 107.3(2) . . ?
C2 N1 Ru1 123.32(17) . . ?
C5 N1 Ru1 129.27(17) . . ?
C10 N2 C7 107.3(2) . 2_757 ?
C10 N2 Ru1 123.64(18) . . ?
C7 N2 Ru1 128.94(18) 2_757 . ?
C2 C1 C10 129.4(3) . . ?
C2 C1 H1 115.3 . . ?
C10 C1 H1 115.3 . . ?
N1 C2 C1 125.6(2) . . ?
N1 C2 C3 109.7(2) . . ?
C1 C2 C3 124.8(2) . . ?
C4 C3 C2 107.7(2) . . ?
C4 C3 C13 128.0(3) . . ?
C2 C3 C13 124.3(2) . . ?
C3 C4 C5 106.5(2) . . ?
C3 C4 C11 123.6(3) . . ?
C5 C4 C11 129.9(3) . . ?
N1 C5 C6 124.0(2) . . ?
N1 C5 C4 108.8(2) . . ?
C6 C5 C4 127.1(2) . . ?
C5 C6 C7 126.0(2) . . ?
C5 C6 C17 117.5(2) . . ?
C7 C6 C17 116.5(2) . . ?
N2 C7 C6 124.2(2) 2_757 . ?
N2 C7 C8 108.5(2) 2_757 . ?
C6 C7 C8 127.4(3) . . ?
C9 C8 C7 106.9(2) . . ?
C9 C8 C12 122.5(3) . . ?
C7 C8 C12 130.5(3) . . ?
C8 C9 C10 107.1(2) . 2_757 ?
C8 C9 C15 127.7(3) . . ?
C10 C9 C15 125.1(3) 2_757 . ?
N2 C10 C1 125.4(2) . . ?
N2 C10 C9 110.1(2) . 2_757 ?
C1 C10 C9 124.6(2) . 2_757 ?
C4 C11 H11A 109.5 . . ?
C4 C11 H11B 109.5 . . ?
H11A C11 H11B 109.5 . . ?
C4 C11 H11C 109.5 . . ?
H11A C11 H11C 109.5 . . ?
H11B C11 H11C 109.5 . . ?
C8 C12 H12A 109.5 . . ?
C8 C12 H12B 109.5 . . ?
H12A C12 H12B 109.5 . . ?
C8 C12 H12C 109.5 . . ?
H12A C12 H12C 109.5 . . ?
H12B C12 H12C 109.5 . . ?
C3 C13 C14 113.0(3) . . ?
C3 C13 H13A 109.0 . . ?
C14 C13 H13A 109.0 . . ?
C3 C13 H13B 109.0 . . ?
C14 C13 H13B 109.0 . . ?
H13A C13 H13B 107.8 . . ?
C13 C14 H14A 109.5 . . ?
C13 C14 H14B 109.5 . . ?
H14A C14 H14B 109.5 . . ?
C13 C14 H14C 109.5 . . ?
H14A C14 H14C 109.5 . . ?
H14B C14 H14C 109.5 . . ?
C9 C15 C16 113.9(3) . . ?
C9 C15 H15A 108.8 . . ?
C16 C15 H15A 108.8 . . ?
C9 C15 H15B 108.8 . . ?
C16 C15 H15B 108.8 . . ?
H15A C15 H15B 107.7 . . ?
C15 C16 H16A 109.5 . . ?
C15 C16 H16B 109.5 . . ?
H16A C16 H16B 109.5 . . ?
C15 C16 H16C 109.5 . . ?
H16A C16 H16C 109.5 . . ?
H16B C16 H16C 109.5 . . ?
C18 C17 C22 119.5(2) . . ?
C18 C17 C6 120.6(2) . . ?
C22 C17 C6 119.9(2) . . ?
C17 C18 C19 121.4(3) . . ?
C17 C18 H18 119.3 . . ?
C19 C18 H18 119.3 . . ?
C20 C19 C18 117.6(3) . . ?
C20 C19 C23 122.2(3) . . ?
C18 C19 C23 120.2(3) . . ?
C19 C20 C21 122.7(3) . . ?
C19 C20 H20 118.6 . . ?
C21 C20 H20 118.6 . . ?
C22 C21 C20 117.6(3) . . ?
C22 C21 C27 121.9(3) . . ?
C20 C21 C27 120.5(3) . . ?
C21 C22 C17 121.1(3) . . ?
C21 C22 H22 119.4 . . ?
C17 C22 H22 119.4 . . ?
C26 C23 C25 109.2(3) . . ?
C26 C23 C19 108.6(3) . . ?
C25 C23 C19 113.5(3) . . ?
C26 C23 C24 109.7(4) . . ?
C25 C23 C24 106.6(4) . . ?
C19 C23 C24 109.1(3) . . ?
C23 C24 H24A 109.5 . . ?
C23 C24 H24B 109.5 . . ?
H24A C24 H24B 109.5 . . ?
C23 C24 H24C 109.5 . . ?
H24A C24 H24C 109.5 . . ?
H24B C24 H24C 109.5 . . ?
C23 C25 H25A 109.5 . . ?
C23 C25 H25B 109.5 . . ?
H25A C25 H25B 109.5 . . ?
C23 C25 H25C 109.5 . . ?
H25A C25 H25C 109.5 . . ?
H25B C25 H25C 109.5 . . ?
C23 C26 H26A 109.5 . . ?
C23 C26 H26B 109.5 . . ?
H26A C26 H26B 109.5 . . ?
C23 C26 H26C 109.5 . . ?
H26A C26 H26C 109.5 . . ?
H26B C26 H26C 109.5 . . ?
C31 C27 C28 138.7(9) . . ?
C31 C27 C32 111.3(11) . . ?
C28 C27 C32 66.3(8) . . ?
C31 C27 C30 71.6(9) . . ?
C28 C27 C30 109.0(5) . . ?
C32 C27 C30 44.4(8) . . ?
C31 C27 C29 40.9(8) . . ?
C28 C27 C29 107.9(4) . . ?
C32 C27 C29 132.3(9) . . ?
C30 C27 C29 107.8(5) . . ?
C31 C27 C33 110.0(10) . . ?
C28 C27 C33 42.7(8) . . ?
C32 C27 C33 106.2(10) . . ?
C30 C27 C33 140.1(9) . . ?
C29 C27 C33 70.1(8) . . ?
C31 C27 C21 108.4(9) . . ?
C28 C27 C21 109.6(3) . . ?
C32 C27 C21 113.8(9) . . ?
C30 C27 C21 110.0(3) . . ?
C29 C27 C21 112.4(3) . . ?
C33 C27 C21 107.0(9) . . ?
C27 C28 H28A 109.5 . . ?
C27 C28 H28B 109.5 . . ?
H28A C28 H28B 109.5 . . ?
C27 C28 H28C 109.5 . . ?
H28A C28 H28C 109.5 . . ?
H28B C28 H28C 109.5 . . ?
C27 C29 H29A 109.5 . . ?
C27 C29 H29B 109.5 . . ?
H29A C29 H29B 109.5 . . ?
C27 C29 H29C 109.5 . . ?
H29A C29 H29C 109.5 . . ?
H29B C29 H29C 109.5 . . ?
C27 C30 H30A 109.5 . . ?
C27 C30 H30B 109.5 . . ?
H30A C30 H30B 109.5 . . ?
C27 C30 H30C 109.5 . . ?
H30A C30 H30C 109.5 . . ?
H30B C30 H30C 109.5 . . ?
C27 C31 H31A 109.5 . . ?
C27 C31 H31B 109.5 . . ?
H31A C31 H31B 109.5 . . ?
C27 C31 H31C 109.5 . . ?
H31A C31 H31C 109.5 . . ?
H31B C31 H31C 109.5 . . ?
C27 C32 H32A 109.5 . . ?
C27 C32 H32B 109.5 . . ?
H32A C32 H32B 109.5 . . ?
C27 C32 H32C 109.5 . . ?
H32A C32 H32C 109.5 . . ?
H32B C32 H32C 109.5 . . ?
C27 C33 H33A 109.5 . . ?
C27 C33 H33B 109.5 . . ?
H33A C33 H33B 109.5 . . ?
C27 C33 H33C 109.5 . . ?
H33A C33 H33C 109.5 . . ?
H33B C33 H33C 109.5 . . ?
C56 C55 C60 120.9(4) . . ?
C56 C55 H55 119.6 . . ?
C60 C55 H55 119.6 . . ?
C55 C56 C57 119.3(5) . . ?
C55 C56 H56 120.3 . . ?
C57 C56 H56 120.3 . . ?
C58 C57 C56 120.6(4) . . ?
C58 C57 H57 119.7 . . ?
C56 C57 H57 119.7 . . ?
C57 C58 C59 119.5(4) . . ?
C57 C58 C69 120.6(3) . . ?
C59 C58 C69 119.9(4) . . ?
C60 C59 C58 119.6(5) . . ?
C60 C59 H59 120.2 . . ?
C58 C59 H59 120.2 . . ?
C55 C60 C59 120.2(4) . . ?
C55 C60 H60 119.9 . . ?
C59 C60 H60 119.9 . . ?
C70 C69 C58 177.3(4) . . ?
C69 C70 P1 173.5(3) . . ?
O1 C83 C84 109.0(4) . . ?
O1 C83 H83A 109.9 . . ?
C84 C83 H83A 109.9 . . ?
O1 C83 H83B 109.9 . . ?
C84 C83 H83B 109.9 . . ?
H83A C83 H83B 108.3 . . ?
C83 C84 H84A 109.5 . . ?
C83 C84 H84B 109.5 . . ?
H84A C84 H84B 109.5 . . ?
C83 C84 H84C 109.5 . . ?
H84A C84 H84C 109.5 . . ?
H84B C84 H84C 109.5 . . ?
O2 C85 C86 110.1(4) . . ?
O2 C85 H85A 109.6 . . ?
C86 C85 H85A 109.6 . . ?
O2 C85 H85B 109.6 . . ?
C86 C85 H85B 109.6 . . ?
H85A C85 H85B 108.2 . . ?
C85 C86 H86A 109.5 . . ?
C85 C86 H86B 109.5 . . ?
H86A C86 H86B 109.5 . . ?
C85 C86 H86C 109.5 . . ?
H86A C86 H86C 109.5 . . ?
H86B C86 H86C 109.5 . . ?

loop_
_geom_bond_atom_site_label_1
_geom_bond_atom_site_label_2
_geom_bond_distance
_geom_bond_site_symmetry_2
_geom_bond_publ_flag
Ru1 N2 2.067(2) . ?
Ru1 N2 2.067(2) 2_757 ?
Ru1 N1 2.068(2) . ?
Ru1 N1 2.068(2) 2_757 ?
Ru1 P1 2.3140(8) 2_757 ?
Ru1 P1 2.3140(8) . ?
P1 O1 1.592(2) . ?
P1 O2 1.643(3) . ?
P1 C70 1.774(4) . ?
O1 C83 1.453(5) . ?
O2 C85 1.374(5) . ?
N1 C2 1.372(3) . ?
N1 C5 1.378(3) . ?
N2 C10 1.367(3) . ?
N2 C7 1.382(3) 2_757 ?
C1 C2 1.385(4) . ?
C1 C10 1.389(4) . ?
C1 H1 0.9500 . ?
C2 C3 1.444(4) . ?
C3 C4 1.358(4) . ?
C3 C13 1.507(4) . ?
C4 C5 1.472(4) . ?
C4 C11 1.506(4) . ?
C5 C6 1.408(4) . ?
C6 C7 1.409(4) . ?
C6 C17 1.502(4) . ?
C7 N2 1.382(3) 2_757 ?
C7 C8 1.469(4) . ?
C8 C9 1.361(4) . ?
C8 C12 1.507(4) . ?
C9 C10 1.443(4) 2_757 ?
C9 C15 1.503(4) . ?
C10 C9 1.443(4) 2_757 ?
C11 H11A 0.9800 . ?
C11 H11B 0.9800 . ?
C11 H11C 0.9800 . ?
C12 H12A 0.9800 . ?
C12 H12B 0.9800 . ?
C12 H12C 0.9800 . ?
C13 C14 1.522(4) . ?
C13 H13A 0.9900 . ?
C13 H13B 0.9900 . ?
C14 H14A 0.9800 . ?
C14 H14B 0.9800 . ?
C14 H14C 0.9800 . ?
C15 C16 1.509(5) . ?
C15 H15A 0.9900 . ?
C15 H15B 0.9900 . ?
C16 H16A 0.9800 . ?
C16 H16B 0.9800 . ?
C16 H16C 0.9800 . ?
C17 C18 1.379(4) . ?
C17 C22 1.391(4) . ?
C18 C19 1.393(4) . ?
C18 H18 0.9500 . ?
C19 C20 1.388(4) . ?
C19 C23 1.533(4) . ?
C20 C21 1.395(4) . ?
C20 H20 0.9500 . ?
C21 C22 1.389(4) . ?
C21 C27 1.533(4) . ?
C22 H22 0.9500 . ?
C23 C26 1.520(5) . ?
C23 C25 1.521(5) . ?
C23 C24 1.538(6) . ?
C24 H24A 0.9800 . ?
C24 H24B 0.9800 . ?
C24 H24C 0.9800 . ?
C25 H25A 0.9800 . ?
C25 H25B 0.9800 . ?
C25 H25C 0.9800 . ?
C26 H26A 0.9800 . ?
C26 H26B 0.9800 . ?
C26 H26C 0.9800 . ?
C27 C31 1.488(14) . ?
C27 C28 1.504(6) . ?
C27 C32 1.512(14) . ?
C27 C30 1.526(6) . ?
C27 C29 1.530(6) . ?
C27 C33 1.530(14) . ?
C28 H28A 0.9800 . ?
C28 H28B 0.9800 . ?
C28 H28C 0.9800 . ?
C29 H29A 0.9800 . ?
C29 H29B 0.9800 . ?
C29 H29C 0.9800 . ?
C30 H30A 0.9800 . ?
C30 H30B 0.9800 . ?
C30 H30C 0.9800 . ?
C31 H31A 0.9800 . ?
C31 H31B 0.9800 . ?
C31 H31C 0.9800 . ?
C32 H32A 0.9800 . ?
C32 H32B 0.9800 . ?
C32 H32C 0.9800 . ?
C33 H33A 0.9800 . ?
C33 H33B 0.9800 . ?
C33 H33C 0.9800 . ?
C55 C56 1.371(7) . ?
C55 C60 1.374(8) . ?
C55 H55 0.9500 . ?
C56 C57 1.394(6) . ?
C56 H56 0.9500 . ?
C57 C58 1.373(5) . ?
C57 H57 0.9500 . ?
C58 C59 1.401(5) . ?
C58 C69 1.430(5) . ?
C59 C60 1.382(6) . ?
C59 H59 0.9500 . ?
C60 H60 0.9500 . ?
C69 C70 1.201(5) . ?
C83 C84 1.479(7) . ?
C83 H83A 0.9900 . ?
C83 H83B 0.9900 . ?
C84 H84A 0.9800 . ?
C84 H84B 0.9800 . ?
C84 H84C 0.9800 . ?
C85 C86 1.479(6) . ?
C85 H85A 0.9900 . ?
C85 H85B 0.9900 . ?
C86 H86A 0.9800 . ?
C86 H86B 0.9800 . ?
C86 H86C 0.9800 . ?

loop_
_geom_torsion_atom_site_label_1
_geom_torsion_atom_site_label_2
_geom_torsion_atom_site_label_3
_geom_torsion_atom_site_label_4
_geom_torsion
_geom_torsion_site_symmetry_1
_geom_torsion_site_symmetry_2
_geom_torsion_site_symmetry_3
_geom_torsion_site_symmetry_4
_geom_torsion_publ_flag
N2 Ru1 P1 O1 -43.69(13) . . . . ?
N2 Ru1 P1 O1 136.31(13) 2_757 . . . ?
N1 Ru1 P1 O1 48.87(13) . . . . ?
N1 Ru1 P1 O1 -131.13(13) 2_757 . . . ?
N2 Ru1 P1 O2 -173.52(16) . . . . ?
N2 Ru1 P1 O2 6.48(16) 2_757 . . . ?
N1 Ru1 P1 O2 -80.96(16) . . . . ?
N1 Ru1 P1 O2 99.04(16) 2_757 . . . ?
N2 Ru1 P1 C70 75.68(14) . . . . ?
N2 Ru1 P1 C70 -104.32(14) 2_757 . . . ?
N1 Ru1 P1 C70 168.25(14) . . . . ?
N1 Ru1 P1 C70 -11.75(14) 2_757 . . . ?
O2 P1 O1 C83 -55.6(3) . . . . ?
C70 P1 O1 C83 39.0(3) . . . . ?
Ru1 P1 O1 C83 165.9(3) . . . . ?
O1 P1 O2 C85 -71.3(3) . . . . ?
C70 P1 O2 C85 -175.4(3) . . . . ?
Ru1 P1 O2 C85 61.3(4) . . . . ?
N2 Ru1 N1 C2 -2.2(2) . . . . ?
N2 Ru1 N1 C2 177.8(2) 2_757 . . . ?
P1 Ru1 N1 C2 91.0(2) 2_757 . . . ?
P1 Ru1 N1 C2 -89.0(2) . . . . ?
N2 Ru1 N1 C5 -178.5(2) . . . . ?
N2 Ru1 N1 C5 1.5(2) 2_757 . . . ?
P1 Ru1 N1 C5 -85.4(2) 2_757 . . . ?
P1 Ru1 N1 C5 94.6(2) . . . . ?
N1 Ru1 N2 C10 1.4(2) . . . . ?
N1 Ru1 N2 C10 -178.6(2) 2_757 . . . ?
P1 Ru1 N2 C10 -86.7(2) 2_757 . . . ?
P1 Ru1 N2 C10 93.3(2) . . . . ?
N1 Ru1 N2 C7 -175.1(2) . . . 2_757 ?
N1 Ru1 N2 C7 4.9(2) 2_757 . . 2_757 ?
P1 Ru1 N2 C7 96.9(2) 2_757 . . 2_757 ?
P1 Ru1 N2 C7 -83.1(2) . . . 2_757 ?
C5 N1 C2 C1 178.5(3) . . . . ?
Ru1 N1 C2 C1 1.5(4) . . . . ?
C5 N1 C2 C3 -1.1(3) . . . . ?
Ru1 N1 C2 C3 -178.15(17) . . . . ?
C10 C1 C2 N1 1.0(5) . . . . ?
C10 C1 C2 C3 -179.4(3) . . . . ?
N1 C2 C3 C4 -0.1(3) . . . . ?
C1 C2 C3 C4 -179.8(3) . . . . ?
N1 C2 C3 C13 -179.6(2) . . . . ?
C1 C2 C3 C13 0.8(4) . . . . ?
C2 C3 C4 C5 1.3(3) . . . . ?
C13 C3 C4 C5 -179.3(3) . . . . ?
C2 C3 C4 C11 -178.5(3) . . . . ?
C13 C3 C4 C11 0.9(5) . . . . ?
C2 N1 C5 C6 -175.1(2) . . . . ?
Ru1 N1 C5 C6 1.7(4) . . . . ?
C2 N1 C5 C4 1.9(3) . . . . ?
Ru1 N1 C5 C4 178.69(18) . . . . ?
C3 C4 C5 N1 -2.0(3) . . . . ?
C11 C4 C5 N1 177.8(3) . . . . ?
C3 C4 C5 C6 174.9(3) . . . . ?
C11 C4 C5 C6 -5.3(5) . . . . ?
N1 C5 C6 C7 -2.8(4) . . . . ?
C4 C5 C6 C7 -179.2(3) . . . . ?
N1 C5 C6 C17 177.4(2) . . . . ?
C4 C5 C6 C17 0.9(4) . . . . ?
C5 C6 C7 N2 -0.9(5) . . . 2_757 ?
C17 C6 C7 N2 179.0(2) . . . 2_757 ?
C5 C6 C7 C8 -179.4(3) . . . . ?
C17 C6 C7 C8 0.4(4) . . . . ?
N2 C7 C8 C9 -2.4(3) 2_757 . . . ?
C6 C7 C8 C9 176.3(3) . . . . ?
N2 C7 C8 C12 175.9(3) 2_757 . . . ?
C6 C7 C8 C12 -5.5(5) . . . . ?
C7 C8 C9 C10 2.7(3) . . . 2_757 ?
C12 C8 C9 C10 -175.8(3) . . . 2_757 ?
C7 C8 C9 C15 -179.9(3) . . . . ?
C12 C8 C9 C15 1.6(5) . . . . ?
C7 N2 C10 C1 177.4(3) 2_757 . . . ?
Ru1 N2 C10 C1 0.3(4) . . . . ?
C7 N2 C10 C9 -0.5(3) 2_757 . . 2_757 ?
Ru1 N2 C10 C9 -177.65(18) . . . 2_757 ?
C2 C1 C10 N2 -2.1(5) . . . . ?
C2 C1 C10 C9 175.6(3) . . . 2_757 ?
C4 C3 C13 C14 -91.3(4) . . . . ?
C2 C3 C13 C14 88.0(4) . . . . ?
C8 C9 C15 C16 -87.7(4) . . . . ?
C10 C9 C15 C16 89.3(4) 2_757 . . . ?
C5 C6 C17 C18 -85.4(3) . . . . ?
C7 C6 C17 C18 94.7(3) . . . . ?
C5 C6 C17 C22 96.9(3) . . . . ?
C7 C6 C17 C22 -83.0(3) . . . . ?
C22 C17 C18 C19 0.0(4) . . . . ?
C6 C17 C18 C19 -177.8(3) . . . . ?
C17 C18 C19 C20 0.1(4) . . . . ?
C17 C18 C19 C23 178.4(3) . . . . ?
C18 C19 C20 C21 0.6(4) . . . . ?
C23 C19 C20 C21 -177.7(3) . . . . ?
C19 C20 C21 C22 -1.3(4) . . . . ?
C19 C20 C21 C27 177.6(3) . . . . ?
C20 C21 C22 C17 1.3(4) . . . . ?
C27 C21 C22 C17 -177.6(3) . . . . ?
C18 C17 C22 C21 -0.7(4) . . . . ?
C6 C17 C22 C21 177.0(3) . . . . ?
C20 C19 C23 C26 118.6(4) . . . . ?
C18 C19 C23 C26 -59.7(4) . . . . ?
C20 C19 C23 C25 -3.1(5) . . . . ?
C18 C19 C23 C25 178.6(3) . . . . ?
C20 C19 C23 C24 -121.8(3) . . . . ?
C18 C19 C23 C24 59.9(4) . . . . ?
C22 C21 C27 C31 54.1(10) . . . . ?
C20 C21 C27 C31 -124.7(9) . . . . ?
C22 C21 C27 C28 -109.5(4) . . . . ?
C20 C21 C27 C28 71.6(5) . . . . ?
C22 C21 C27 C32 178.5(10) . . . . ?
C20 C21 C27 C32 -0.3(10) . . . . ?
C22 C21 C27 C30 130.7(5) . . . . ?
C20 C21 C27 C30 -48.2(5) . . . . ?
C22 C21 C27 C29 10.5(5) . . . . ?
C20 C21 C27 C29 -168.4(4) . . . . ?
C22 C21 C27 C33 -64.5(9) . . . . ?
C20 C21 C27 C33 116.7(9) . . . . ?
C60 C55 C56 C57 0.7(7) . . . . ?
C55 C56 C57 C58 0.7(6) . . . . ?
C56 C57 C58 C59 -1.7(6) . . . . ?
C56 C57 C58 C69 176.9(4) . . . . ?
C57 C58 C59 C60 1.3(6) . . . . ?
C69 C58 C59 C60 -177.3(3) . . . . ?
C56 C55 C60 C59 -1.2(7) . . . . ?
C58 C59 C60 C55 0.2(6) . . . . ?
P1 O1 C83 C84 -111.7(4) . . . . ?
P1 O2 C85 C86 -144.8(3) . . . . ?
